data_2234147
loop_
_publ_author_name
'Liu, Mu-Song'
'Hu, Pan-Pan'
'Zhou, Tao'

_publ_section_title
;
 3,3'-Dihydroxy-6,6'-bis(hydroxymethyl)-2,2'-(pentane-1,1-diyl)di-4<i>H</i>-pyran-4-one
;
_journal_coeditor_code CV5255
_journal_issue 4
_journal_name_full 'Acta Crystallographica Section E'
_journal_page_first o1064
_journal_paper_doi 10.1107/S1600536812010276
_journal_volume 68
_journal_year 2012
_chemical_formula_moiety 'C17 H20 O8'
_chemical_formula_sum 'C17 H20 O8'
_chemical_formula_weight 352.33
_chemical_name_common
;
6,6'-(Pentane-1,1-diyl)bis(5-hydroxy-2-(hydroxymethyl)-4<i>H</i>-pyran-4-one)
;
_chemical_name_systematic
;
3,3'-Dihydroxy-6,6'-bis(hydroxymethyl)-2,2'-(pentane-1,1-diyl)di-
4<i>H</i>-pyran-4-one
;
_space_group_IT_number 2
_symmetry_cell_setting triclinic
_symmetry_space_group_name_Hall '-P 1'
_symmetry_space_group_name_H-M 'P -1'
_atom_sites_solution_hydrogens geom
_atom_sites_solution_primary direct
_atom_sites_solution_secondary difmap
_cell_angle_alpha 79.9930(10)
_cell_angle_beta 86.689(2)
_cell_angle_gamma 66.6220(10)
_cell_formula_units_Z 2
_cell_length_a 6.4234(3)
_cell_length_b 9.2394(4)
_cell_length_c 15.8494(7)
_cell_measurement_reflns_used 6451
_cell_measurement_temperature 296.0(10)
_cell_measurement_theta_max 27.4
_cell_measurement_theta_min 3.3
_cell_volume 850.22(7)
_computing_cell_refinement 'PROCESS-AUTO (Rigaku, 2006)'
_computing_data_collection 'PROCESS-AUTO (Rigaku, 2006)'
_computing_data_reduction 'CrystalStructure (Rigaku, 2007)'
_computing_molecular_graphics 'ORTEP-3 (Farrugia,1997)'
_computing_publication_material 'WinGX (Farrugia, 1999)'
_computing_structure_refinement 'SHELXL97 (Sheldrick, 2008)'
_computing_structure_solution 'SHELXS97 (Sheldrick, 2008)'
_diffrn_ambient_temperature 296.0(10)
_diffrn_detector_area_resol_mean 10.00
_diffrn_measured_fraction_theta_full 0.991
_diffrn_measured_fraction_theta_max 0.991
_diffrn_measurement_device_type 'Rigaku R-AXIS RAPID/ZJUG'
_diffrn_measurement_method \w
_diffrn_radiation_monochromator graphite
_diffrn_radiation_source 'rotating anode'
_diffrn_radiation_type MoK\a
_diffrn_radiation_wavelength 0.71073
_diffrn_reflns_av_R_equivalents 0.0172
_diffrn_reflns_av_sigmaI/netI 0.0226
_diffrn_reflns_limit_h_max 8
_diffrn_reflns_limit_h_min -8
_diffrn_reflns_limit_k_max 10
_diffrn_reflns_limit_k_min -11
_diffrn_reflns_limit_l_max 20
_diffrn_reflns_limit_l_min -20
_diffrn_reflns_number 8442
_diffrn_reflns_theta_full 27.43
_diffrn_reflns_theta_max 27.43
_diffrn_reflns_theta_min 3.26
_exptl_absorpt_coefficient_mu 0.110
_exptl_absorpt_correction_T_max 0.9646
_exptl_absorpt_correction_T_min 0.9380
_exptl_absorpt_correction_type multi-scan
_exptl_absorpt_process_details '(ABSCOR; Higashi, 1995)'
_exptl_crystal_colour yellow
_exptl_crystal_density_diffrn 1.376
_exptl_crystal_density_method 'not measured'
_exptl_crystal_description chunk
_exptl_crystal_F_000 372
_exptl_crystal_size_max 0.49
_exptl_crystal_size_mid 0.47
_exptl_crystal_size_min 0.33
_refine_diff_density_max 0.299
_refine_diff_density_min -0.303
_refine_ls_extinction_method none
_refine_ls_goodness_of_fit_ref 1.001
_refine_ls_hydrogen_treatment constr
_refine_ls_matrix_type full
_refine_ls_number_parameters 251
_refine_ls_number_reflns 3840
_refine_ls_number_restraints 6
_refine_ls_restrained_S_all 1.000
_refine_ls_R_factor_all 0.0572
_refine_ls_R_factor_gt 0.0430
_refine_ls_shift/su_max 0.000
_refine_ls_shift/su_mean 0.000
_refine_ls_structure_factor_coef Fsqd
_refine_ls_weighting_details 'calc w=1/[\s^2^(Fo^2^)+(0.0554P)^2^+0.2871P] where P=(Fo^2^+2Fc^2^)/3'
_refine_ls_weighting_scheme calc
_refine_ls_wR_factor_gt 0.1078
_refine_ls_wR_factor_ref 0.1199
_reflns_number_gt 2907
_reflns_number_total 3840
_reflns_threshold_expression I>2sigma(I)
_cod_data_source_file cv5255.cif
_cod_data_source_block I
_cod_database_code 2234147
_cod_database_fobs_code 2234147

loop_
_symmetry_equiv_pos_as_xyz
'x, y, z'
'-x, -y, -z'

loop_
_atom_site_type_symbol
_atom_site_label
_atom_site_fract_x
_atom_site_fract_y
_atom_site_fract_z
_atom_site_U_iso_or_equiv
_atom_site_adp_type
_atom_site_calc_flag
_atom_site_refinement_flags
_atom_site_occupancy
_atom_site_symmetry_multiplicity
_atom_site_disorder_assembly
_atom_site_disorder_group
O O1 0.70599(16) 0.37814(12) 0.33797(6) 0.0343(2) Uani d . 1 1 . .
O O2 0.24351(19) 0.37234(15) 0.52086(7) 0.0489(3) Uani d . 1 1 . .
O O3 0.10419(18) 0.56659(15) 0.36549(7) 0.0499(3) Uani d . 1 1 . .
H H3 0.0303 0.5617 0.4091 0.075 Uiso calc R 1 1 . .
O O5 0.10800(19) 0.56285(16) 0.11434(8) 0.0534(3) Uani d . 1 1 . .
H H5 0.0366 0.5594 0.0740 0.080 Uiso calc R 1 1 . .
O O6 0.2475(2) 0.35803(17) -0.00299(8) 0.0562(3) Uani d . 1 1 . .
O O7 0.70230(17) 0.35409(12) 0.16422(6) 0.0381(3) Uani d . 1 1 . .
O O4A 1.1115(3) 0.1209(2) 0.50117(12) 0.0591(5) Uani d P 0.764(3) 1 A 1
H H4A 1.1380 0.1883 0.5209 0.089 Uiso calc PR 0.764(3) 1 A 1
O O8A 1.1284(3) 0.0846(2) 0.04825(13) 0.0635(6) Uani d P 0.764(3) 1 A 1
H H8A 1.1580 0.1543 0.0169 0.095 Uiso calc PR 0.764(3) 1 A 1
O O4B 1.0634(8) 0.0558(6) 0.3693(3) 0.0474(14) Uani d P 0.236(3) 1 A 2
H H4B 1.0161 -0.0084 0.3968 0.071 Uiso calc PR 0.236(3) 1 A 2
O O8B 1.061(2) -0.0030(16) 0.0999(9) 0.153(5) Uani d PU 0.236(3) 1 A 2
H H8B 1.0323 0.0071 0.0490 0.230 Uiso calc PR 0.236(3) 1 A 2
C C1 0.7734(2) 0.28416(17) 0.41491(9) 0.0348(3) Uani d . 1 1 A .
C C2 0.6275(3) 0.27937(18) 0.47792(9) 0.0375(3) Uani d . 1 1 . .
H H2 0.6811 0.2135 0.5301 0.045 Uiso calc R 1 1 . .
C C3 0.3903(2) 0.37414(17) 0.46608(9) 0.0347(3) Uani d . 1 1 . .
C C4 0.3252(2) 0.47378(17) 0.38243(9) 0.0329(3) Uani d . 1 1 . .
C C5 0.4816(2) 0.47156(16) 0.32159(8) 0.0302(3) Uani d . 1 1 . .
C C6 1.0238(3) 0.1844(2) 0.41614(11) 0.0474(4) Uani d . 1 1 . .
H H6A 1.0525 0.0971 0.3848 0.057 Uiso calc PR 0.764(3) 1 A 1
H H6B 1.1022 0.2494 0.3873 0.057 Uiso calc PR 0.764(3) 1 A 1
H H6C 1.1034 0.2466 0.3877 0.057 Uiso d PR 0.236(3) 1 A 2
H H6D 1.0788 0.1461 0.4755 0.057 Uiso d PR 0.236(3) 1 A 2
C C7 0.4372(2) 0.56545(17) 0.23201(8) 0.0331(3) Uani d . 1 1 . .
H H7 0.2759 0.6362 0.2279 0.040 Uiso calc R 1 1 . .
C C8 0.4808(2) 0.45696(17) 0.16640(8) 0.0332(3) Uani d . 1 1 . .
C C9 0.3266(3) 0.46005(18) 0.11099(9) 0.0363(3) Uani d . 1 1 . .
C C10 0.3925(3) 0.35414(19) 0.04794(9) 0.0400(3) Uani d . 1 1 . .
C C11 0.6259(3) 0.24898(19) 0.04981(10) 0.0437(4) Uani d . 1 1 . .
H H11 0.6790 0.1780 0.0109 0.052 Uiso calc R 1 1 . .
C C12 0.7702(3) 0.25138(18) 0.10724(10) 0.0407(4) Uani d . 1 1 A .
C C13 1.0161(3) 0.1441(2) 0.12089(14) 0.0593(5) Uani d . 1 1 . .
H H13A 1.0933 0.2027 0.1416 0.071 Uiso calc PR 0.764(3) 1 A 1
H H13B 1.0285 0.0544 0.1654 0.071 Uiso calc PR 0.764(3) 1 A 1
H H13C 1.1133 0.1895 0.0883 0.071 Uiso d PR 0.236(3) 1 A 2
H H13D 1.0587 0.1215 0.1812 0.071 Uiso d PR 0.236(3) 1 A 2
C C14 0.5730(3) 0.67220(18) 0.21157(9) 0.0396(3) Uani d . 1 1 . .
H H14A 0.7336 0.6051 0.2178 0.047 Uiso calc R 1 1 . .
H H14B 0.5444 0.7244 0.1523 0.047 Uiso calc R 1 1 . .
C C15 0.5152(3) 0.79877(19) 0.26837(10) 0.0421(4) Uani d . 1 1 . .
H H15A 0.5501 0.7469 0.3275 0.050 Uiso calc R 1 1 . .
H H15B 0.3537 0.8638 0.2640 0.050 Uiso calc R 1 1 . .
C C16 0.6444(4) 0.9060(2) 0.24434(13) 0.0565(5) Uani d . 1 1 . .
H H16A 0.8057 0.8408 0.2504 0.068 Uiso calc R 1 1 . .
H H16B 0.6136 0.9542 0.1845 0.068 Uiso calc R 1 1 . .
C C17 0.5856(5) 1.0365(3) 0.29752(16) 0.0846(8) Uani d . 1 1 . .
H H17A 0.4309 1.1097 0.2863 0.127 Uiso calc R 1 1 . .
H H17B 0.6839 1.0927 0.2830 0.127 Uiso calc R 1 1 . .
H H17C 0.6046 0.9906 0.3572 0.127 Uiso calc R 1 1 . .

loop_
_atom_site_aniso_label
_atom_site_aniso_U_11
_atom_site_aniso_U_22
_atom_site_aniso_U_33
_atom_site_aniso_U_12
_atom_site_aniso_U_13
_atom_site_aniso_U_23
O1 0.0301(5) 0.0425(6) 0.0298(5) -0.0143(4) 0.0034(4) -0.0054(4)
O2 0.0423(6) 0.0612(7) 0.0361(6) -0.0176(6) 0.0120(5) -0.0004(5)
O3 0.0323(6) 0.0651(8) 0.0361(6) -0.0075(5) 0.0071(4) 0.0030(5)
O5 0.0355(6) 0.0775(9) 0.0462(7) -0.0136(6) -0.0004(5) -0.0285(6)
O6 0.0540(7) 0.0746(9) 0.0452(7) -0.0240(6) -0.0054(5) -0.0247(6)
O7 0.0378(6) 0.0412(6) 0.0340(5) -0.0127(5) 0.0010(4) -0.0101(4)
O4A 0.0509(10) 0.0545(10) 0.0667(11) -0.0207(8) -0.0180(8) 0.0091(8)
O8A 0.0518(10) 0.0561(11) 0.0838(14) -0.0127(9) 0.0167(9) -0.0404(10)
O4B 0.038(3) 0.037(3) 0.062(3) -0.008(2) 0.009(2) -0.014(2)
O8B 0.153(5) 0.153(5) 0.154(5) -0.060(2) 0.0009(10) -0.0263(13)
C1 0.0354(7) 0.0357(7) 0.0338(7) -0.0140(6) -0.0016(6) -0.0066(6)
C2 0.0399(8) 0.0384(8) 0.0306(7) -0.0136(6) -0.0006(6) -0.0007(6)
C3 0.0393(8) 0.0364(7) 0.0302(7) -0.0170(6) 0.0054(6) -0.0066(6)
C4 0.0318(7) 0.0363(7) 0.0301(7) -0.0130(6) 0.0024(5) -0.0058(6)
C5 0.0312(7) 0.0334(7) 0.0282(6) -0.0141(6) 0.0012(5) -0.0071(5)
C6 0.0351(8) 0.0514(9) 0.0512(9) -0.0134(7) -0.0007(7) -0.0052(8)
C7 0.0350(7) 0.0381(7) 0.0256(6) -0.0136(6) 0.0025(5) -0.0064(5)
C8 0.0349(7) 0.0377(7) 0.0274(6) -0.0157(6) 0.0044(5) -0.0046(6)
C9 0.0369(8) 0.0450(8) 0.0283(7) -0.0179(7) 0.0036(6) -0.0067(6)
C10 0.0471(9) 0.0484(9) 0.0293(7) -0.0235(7) 0.0023(6) -0.0082(6)
C11 0.0541(10) 0.0420(8) 0.0358(8) -0.0171(7) 0.0047(7) -0.0140(7)
C12 0.0460(9) 0.0372(8) 0.0362(8) -0.0134(7) 0.0047(6) -0.0077(6)
C13 0.0489(10) 0.0527(10) 0.0658(12) -0.0064(8) 0.0031(9) -0.0169(9)
C14 0.0500(9) 0.0420(8) 0.0309(7) -0.0233(7) 0.0081(6) -0.0063(6)
C15 0.0520(9) 0.0409(8) 0.0358(8) -0.0207(7) 0.0033(7) -0.0075(6)
C16 0.0716(12) 0.0488(10) 0.0576(11) -0.0329(9) 0.0096(9) -0.0106(8)
C17 0.129(2) 0.0774(15) 0.0786(15) -0.0695(16) 0.0189(15) -0.0289(12)

loop_
_atom_type_symbol
_atom_type_description
_atom_type_scat_dispersion_real
_atom_type_scat_dispersion_imag
_atom_type_scat_source
C C 0.0033 0.0016 'International Tables Vol C Tables 4.2.6.8 and 6.1.1.4'
H H 0.0000 0.0000 'International Tables Vol C Tables 4.2.6.8 and 6.1.1.4'
O O 0.0106 0.0060 'International Tables Vol C Tables 4.2.6.8 and 6.1.1.4'

loop_
_geom_angle_atom_site_label_1
_geom_angle_atom_site_label_2
_geom_angle_atom_site_label_3
_geom_angle
C1 O1 C5 120.29(11)
C4 O3 H3 109.5
C9 O5 H5 109.5
C12 O7 C8 120.36(12)
C6 O4A H4A 109.5
H4A O4A H6D 104.7
C13 O8A H8A 109.5
H8A O8A H13C 70.3
C6 O4B H4B 109.5
C13 O8B H8B 109.5
C2 C1 O1 122.32(13)
C2 C1 C6 126.71(14)
O1 C1 C6 110.89(13)
C1 C2 C3 120.82(13)
C1 C2 H2 119.6
C3 C2 H2 119.6
O2 C3 C2 124.45(13)
O2 C3 C4 120.46(13)
C2 C3 C4 115.07(12)
O3 C4 C5 120.03(12)
O3 C4 C3 119.06(12)
C5 C4 C3 120.89(13)
C4 C5 O1 120.60(12)
C4 C5 C7 126.41(13)
O1 C5 C7 112.99(11)
O4A C6 O4B 109.7(3)
O4A C6 C1 111.96(15)
O4B C6 C1 108.5(2)
O4A C6 H6A 109.2
C1 C6 H6A 109.2
O4A C6 H6B 109.2
O4B C6 H6B 108.1
C1 C6 H6B 109.2
H6A C6 H6B 107.9
O4A C6 H6C 109.0
O4B C6 H6C 107.4
C1 C6 H6C 110.2
H6A C6 H6C 107.1
O4B C6 H6D 112.6
C1 C6 H6D 109.6
H6A C6 H6D 112.1
H6B C6 H6D 108.8
H6C C6 H6D 108.6
C5 C7 C8 111.20(12)
C5 C7 C14 112.71(12)
C8 C7 C14 110.77(11)
C5 C7 H7 107.3
C8 C7 H7 107.3
C14 C7 H7 107.3
C9 C8 O7 120.75(13)
C9 C8 C7 126.05(13)
O7 C8 C7 113.13(12)
C8 C9 O5 119.76(13)
C8 C9 C10 120.76(14)
O5 C9 C10 119.48(13)
O6 C10 C11 124.42(15)
O6 C10 C9 120.11(15)
C11 C10 C9 115.47(13)
C12 C11 C10 120.66(14)
C12 C11 H11 119.7
C10 C11 H11 119.7
C11 C12 O7 121.98(14)
C11 C12 C13 127.48(15)
O7 C12 C13 110.50(14)
O8B C13 O8A 52.8(6)
O8B C13 C12 111.3(6)
O8A C13 C12 115.07(17)
O8B C13 H13A 140.2
O8A C13 H13A 108.5
C12 C13 H13A 108.5
O8B C13 H13B 59.8
O8A C13 H13B 108.5
C12 C13 H13B 108.5
H13A C13 H13B 107.5
O8B C13 H13C 108.9
O8A C13 H13C 58.6
C12 C13 H13C 112.0
H13A C13 H13C 53.5
H13B C13 H13C 139.0
O8B C13 H13D 104.3
O8A C13 H13D 133.4
C12 C13 H13D 111.1
H13A C13 H13D 60.5
H13B C13 H13D 48.6
H13C C13 H13D 108.8
C15 C14 C7 113.65(12)
C15 C14 H14A 108.8
C7 C14 H14A 108.8
C15 C14 H14B 108.8
C7 C14 H14B 108.8
H14A C14 H14B 107.7
C14 C15 C16 112.37(14)
C14 C15 H15A 109.1
C16 C15 H15A 109.1
C14 C15 H15B 109.1
C16 C15 H15B 109.1
H15A C15 H15B 107.9
C17 C16 C15 113.87(17)
C17 C16 H16A 108.8
C15 C16 H16A 108.8
C17 C16 H16B 108.8
C15 C16 H16B 108.8
H16A C16 H16B 107.7
C16 C17 H17A 109.5
C16 C17 H17B 109.5
H17A C17 H17B 109.5
C16 C17 H17C 109.5
H17A C17 H17C 109.5
H17B C17 H17C 109.5

loop_
_geom_bond_atom_site_label_1
_geom_bond_atom_site_label_2
_geom_bond_distance
O1 C1 1.3502(17)
O1 C5 1.3669(16)
O2 C3 1.2474(17)
O3 C4 1.3492(17)
O3 H3 0.8200
O5 C9 1.3518(18)
O5 H5 0.8200
O6 C10 1.2531(19)
O7 C12 1.3529(18)
O7 C8 1.3641(17)
O4A C6 1.424(2)
O4A H4A 0.8200
O4A H6D 0.4491
O8A C13 1.399(3)
O8A H8A 0.8200
O8A H13C 1.2178
O4B C6 1.439(5)
O4B H4B 0.8200
O8B C13 1.369(13)
O8B H8B 0.8200
C1 C2 1.337(2)
C1 C6 1.503(2)
C2 C3 1.428(2)
C2 H2 0.9300
C3 C4 1.4541(19)
C4 C5 1.3484(19)
C5 C7 1.5073(19)
C6 H6A 0.9700
C6 H6B 0.9700
C6 H6C 0.9553
C6 H6D 0.9795
C7 C8 1.5069(19)
C7 C14 1.542(2)
C7 H7 0.9800
C8 C9 1.350(2)
C9 C10 1.448(2)
C10 C11 1.426(2)
C11 C12 1.345(2)
C11 H11 0.9300
C12 C13 1.499(2)
C13 H13A 0.9700
C13 H13B 0.9700
C13 H13C 0.9635
C13 H13D 0.9733
C14 C15 1.516(2)
C14 H14A 0.9700
C14 H14B 0.9700
C15 C16 1.517(2)
C15 H15A 0.9700
C15 H15B 0.9700
C16 C17 1.504(3)
C16 H16A 0.9700
C16 H16B 0.9700
C17 H17A 0.9600
C17 H17B 0.9600
C17 H17C 0.9600

loop_
_geom_hbond_atom_site_label_D
_geom_hbond_atom_site_label_H
_geom_hbond_atom_site_label_A
_geom_hbond_site_symmetry_A
_geom_hbond_distance_DH
_geom_hbond_distance_HA
_geom_hbond_distance_DA
_geom_hbond_angle_DHA
O3 H3 O2 2_566 0.82 1.96 2.7275(15) 155
O3 H3 O2 . 0.82 2.32 2.7440(15) 113
O5 H5 O6 2_565 0.82 2.00 2.7488(16) 151
O5 H5 O6 . 0.82 2.32 2.7436(16) 113
O4A H4A O2 1_655 0.82 2.07 2.839(2) 157
O8A H8A O6 1_655 0.82 2.15 2.894(2) 152

loop_
_geom_torsion_atom_site_label_1
_geom_torsion_atom_site_label_2
_geom_torsion_atom_site_label_3
_geom_torsion_atom_site_label_4
_geom_torsion
C5 O1 C1 C2 -0.8(2)
C5 O1 C1 C6 176.06(12)
O1 C1 C2 C3 0.4(2)
C6 C1 C2 C3 -175.94(14)
C1 C2 C3 O2 177.73(16)
C1 C2 C3 C4 -0.6(2)
O2 C3 C4 O3 1.3(2)
C2 C3 C4 O3 179.63(13)
O2 C3 C4 C5 -177.25(14)
C2 C3 C4 C5 1.1(2)
O3 C4 C5 O1 179.94(13)
C3 C4 C5 O1 -1.5(2)
O3 C4 C5 C7 0.1(2)
C3 C4 C5 C7 178.57(13)
C1 O1 C5 C4 1.4(2)
C1 O1 C5 C7 -178.71(12)
C2 C1 C6 O4A -20.6(2)
O1 C1 C6 O4A 162.71(14)
C2 C1 C6 O4B 100.7(3)
O1 C1 C6 O4B -76.1(3)
C4 C5 C7 C8 -111.66(16)
O1 C5 C7 C8 68.45(15)
C4 C5 C7 C14 123.26(16)
O1 C5 C7 C14 -56.62(16)
C12 O7 C8 C9 -1.1(2)
C12 O7 C8 C7 -178.40(12)
C5 C7 C8 C9 118.54(16)
C14 C7 C8 C9 -115.30(16)
C5 C7 C8 O7 -64.36(15)
C14 C7 C8 O7 61.80(15)
O7 C8 C9 O5 179.93(13)
C7 C8 C9 O5 -3.2(2)
O7 C8 C9 C10 0.1(2)
C7 C8 C9 C10 176.96(13)
C8 C9 C10 O6 179.85(15)
O5 C9 C10 O6 0.0(2)
C8 C9 C10 C11 0.5(2)
O5 C9 C10 C11 -179.41(14)
O6 C10 C11 C12 -179.32(16)
C9 C10 C11 C12 0.0(2)
C10 C11 C12 O7 -1.1(2)
C10 C11 C12 C13 176.58(17)
C8 O7 C12 C11 1.7(2)
C8 O7 C12 C13 -176.37(14)
C11 C12 C13 O8B -29.2(7)
O7 C12 C13 O8B 148.7(7)
C11 C12 C13 O8A 28.5(3)
O7 C12 C13 O8A -153.56(17)
C5 C7 C14 C15 -61.92(17)
C8 C7 C14 C15 172.77(13)
C7 C14 C15 C16 -177.67(14)
C14 C15 C16 C17 178.09(18)
